data_1502493
loop_
_publ_author_name
'Wrigglesworth, Joe W.'
'Cox, Brian'
'Lloyd-Jones, Guy C'
'Booker-Milburn, Kevin I'

_publ_section_title
;
 New heteroannulation reactions of N-alkoxybenzamides by Pd(II) catalyzed
 C-H activation.
;
_journal_issue 19
_journal_name_full 'Organic letters'
_journal_page_first 5326
_journal_page_last 5329
_journal_paper_doi 10.1021/ol202187h
_journal_volume 13
_journal_year 2011
_chemical_formula_moiety 'C14 H16 N2 O3'
_chemical_formula_sum 'C14 H16 N2 O3'
_chemical_formula_weight 260.29
_chemical_name_systematic
; 
 ? 
;
_space_group_IT_number 14
_symmetry_cell_setting monoclinic
_symmetry_space_group_name_Hall '-P 2ybc'
_symmetry_space_group_name_H-M 'P 1 21/c 1'
_atom_sites_solution_hydrogens geom
_atom_sites_solution_primary direct
_atom_sites_solution_secondary difmap
_audit_creation_method SHELXL-97
_cell_angle_alpha 90.00
_cell_angle_beta 99.28(2)
_cell_angle_gamma 90.00
_cell_formula_units_Z 4
_cell_length_a 11.641(4)
_cell_length_b 13.621(4)
_cell_length_c 8.800(4)
_cell_measurement_reflns_used 558
_cell_measurement_temperature 100(2)
_cell_measurement_theta_max 55.85
_cell_measurement_theta_min 5.04
_cell_volume 1377.1(9)
_computing_cell_refinement 'Bruker Apex II'
_computing_data_collection 'Bruker Apex II'
_computing_data_reduction 'Bruker SAINT'
_computing_molecular_graphics 'Bruker ShelXTL'
_computing_publication_material 'Bruker ShelXTL'
_computing_structure_refinement 'SHELXL-97 (Sheldrick, 2008)'
_computing_structure_solution 'SHELXS-97 (Sheldrick, 2008)'
_diffrn_ambient_temperature 100(2)
_diffrn_measured_fraction_theta_full 0.974
_diffrn_measured_fraction_theta_max 0.974
_diffrn_measurement_device_type 'Bruker Apex II kappa CCD area detector'
_diffrn_measurement_method 'phi and omega scans'
_diffrn_radiation_monochromator graphite
_diffrn_radiation_source 'fine-focus sealed tube'
_diffrn_radiation_type CuK\a
_diffrn_radiation_wavelength 1.54178
_diffrn_reflns_av_R_equivalents 0.0000
_diffrn_reflns_av_sigmaI/netI 0.1813
_diffrn_reflns_limit_h_max 13
_diffrn_reflns_limit_h_min 0
_diffrn_reflns_limit_k_max 0
_diffrn_reflns_limit_k_min -16
_diffrn_reflns_limit_l_max 10
_diffrn_reflns_limit_l_min -10
_diffrn_reflns_number 2379
_diffrn_reflns_theta_full 66.40
_diffrn_reflns_theta_max 66.40
_diffrn_reflns_theta_min 5.04
_exptl_absorpt_coefficient_mu 0.734
_exptl_absorpt_correction_T_max 0.8642
_exptl_absorpt_correction_T_min 0.5858
_exptl_absorpt_correction_type multi-scan
_exptl_absorpt_process_details 'TWINABS V2008/4'
_exptl_crystal_colour colourless
_exptl_crystal_density_diffrn 1.256
_exptl_crystal_density_method 'not measured'
_exptl_crystal_description needle
_exptl_crystal_F_000 552
_exptl_crystal_size_max 0.40
_exptl_crystal_size_mid 0.01
_exptl_crystal_size_min 0.01
_refine_diff_density_max 0.334
_refine_diff_density_min -0.342
_refine_diff_density_rms 0.082
_refine_ls_extinction_method none
_refine_ls_goodness_of_fit_ref 1.022
_refine_ls_hydrogen_treatment mixed
_refine_ls_matrix_type full
_refine_ls_number_parameters 179
_refine_ls_number_reflns 2379
_refine_ls_number_restraints 1
_refine_ls_restrained_S_all 1.021
_refine_ls_R_factor_all 0.1617
_refine_ls_R_factor_gt 0.0960
_refine_ls_shift/su_max 0.000
_refine_ls_shift/su_mean 0.000
_refine_ls_structure_factor_coef Fsqd
_refine_ls_weighting_details 'calc w=1/[\s^2^(Fo^2^)+(0.0388P)^2^+2.9398P] where P=(Fo^2^+2Fc^2^)/3'
_refine_ls_weighting_scheme calc
_refine_ls_wR_factor_gt 0.2025
_refine_ls_wR_factor_ref 0.2471
_reflns_number_gt 1471
_reflns_number_total 2380
_reflns_threshold_expression >2sigma(I)
_cod_data_source_file ol202187h_si_001.cif
_cod_data_source_block twin5
_cod_original_cell_volume 1377.0(8)
_cod_original_sg_symbol_H-M P21/c
_cod_database_code 1502493

loop_
_symmetry_equiv_pos_as_xyz
'x, y, z'
'-x, y+1/2, -z+1/2'
'-x, -y, -z'
'x, -y-1/2, z-1/2'

loop_
_atom_site_label
_atom_site_type_symbol
_atom_site_fract_x
_atom_site_fract_y
_atom_site_fract_z
_atom_site_U_iso_or_equiv
_atom_site_adp_type
_atom_site_occupancy
_atom_site_symmetry_multiplicity
_atom_site_calc_flag
_atom_site_refinement_flags
C1 C 0.3750(6) 0.4409(5) 0.2487(8) 0.0358(17) Uani 1 1 d .
C2 C 0.3690(6) 0.4283(4) 0.4153(8) 0.0324(16) Uani 1 1 d .
C3 C 0.4135(7) 0.3532(5) 0.5130(10) 0.0433(18) Uani 1 1 d .
H3 H 0.4568 0.3013 0.4777 0.052 Uiso 1 1 calc R
C4 C 0.3932(7) 0.3556(5) 0.6622(10) 0.049(2) Uani 1 1 d .
H4 H 0.4201 0.3034 0.7302 0.059 Uiso 1 1 calc R
C5 C 0.3341(7) 0.4333(5) 0.7143(9) 0.0448(19) Uani 1 1 d .
H5 H 0.3237 0.4346 0.8192 0.054 Uiso 1 1 calc R
C6 C 0.2896(7) 0.5090(5) 0.6182(8) 0.0384(18) Uani 1 1 d .
H6 H 0.2485 0.5617 0.6553 0.046 Uiso 1 1 calc R
C7 C 0.3067(6) 0.5058(4) 0.4660(8) 0.0329(16) Uani 1 1 d .
C8 C 0.2689(6) 0.5712(4) 0.3334(8) 0.0305(14) Uani 1 1 d .
C9 C 0.2030(6) 0.6511(4) 0.3052(8) 0.0300(15) Uani 1 1 d .
H9 H 0.2014 0.6794 0.2062 0.036 Uiso 1 1 calc R
C10 C 0.1329(6) 0.7016(4) 0.4046(8) 0.0295(15) Uani 1 1 d .
C11 C -0.0133(7) 0.8342(5) 0.4056(8) 0.0412(17) Uani 1 1 d .
H11 H 0.0218 0.8458 0.5155 0.049 Uiso 1 1 calc R
C12 C -0.1268(7) 0.7816(6) 0.4020(11) 0.055(2) Uani 1 1 d .
H12A H -0.1626 0.7701 0.2949 0.082 Uiso 1 1 calc R
H12B H -0.1789 0.8217 0.4534 0.082 Uiso 1 1 calc R
H12C H -0.1129 0.7185 0.4554 0.082 Uiso 1 1 calc R
C13 C -0.0281(7) 0.9331(5) 0.3232(9) 0.051(2) Uani 1 1 d .
H13A H 0.0464 0.9681 0.3388 0.076 Uiso 1 1 calc R
H13B H -0.0863 0.9723 0.3651 0.076 Uiso 1 1 calc R
H13C H -0.0539 0.9225 0.2128 0.076 Uiso 1 1 calc R
C14 C 0.3663(7) 0.6266(5) 0.0145(10) 0.0474(19) Uani 1 1 d .
H14A H 0.3664 0.6871 0.0750 0.071 Uiso 1 1 calc R
H14B H 0.3442 0.6419 -0.0951 0.071 Uiso 1 1 calc R
H14C H 0.4443 0.5975 0.0324 0.071 Uiso 1 1 calc R
N1 N 0.3203(5) 0.5301(4) 0.2144(6) 0.0326(14) Uani 1 1 d .
N2 N 0.0683(6) 0.7760(4) 0.3324(7) 0.0366(14) Uani 1 1 d D
H1 H 0.070(6) 0.779(5) 0.234(3) 0.044 Uiso 1 1 d D
O1 O 0.4152(4) 0.3877(3) 0.1592(6) 0.0426(13) Uani 1 1 d .
O2 O 0.2842(4) 0.5582(3) 0.0605(5) 0.0375(11) Uani 1 1 d .
O3 O 0.1284(4) 0.6792(3) 0.5388(5) 0.0396(12) Uani 1 1 d .

loop_
_atom_site_aniso_label
_atom_site_aniso_U_11
_atom_site_aniso_U_22
_atom_site_aniso_U_33
_atom_site_aniso_U_23
_atom_site_aniso_U_13
_atom_site_aniso_U_12
C1 0.043(4) 0.024(3) 0.041(4) -0.009(3) 0.010(3) 0.000(3)
C2 0.029(3) 0.023(3) 0.045(4) -0.005(3) 0.005(3) 0.000(3)
C3 0.035(4) 0.036(4) 0.058(5) -0.009(4) 0.005(4) 0.003(3)
C4 0.061(5) 0.024(3) 0.058(5) 0.002(4) -0.002(4) 0.006(4)
C5 0.060(5) 0.037(4) 0.035(4) 0.001(3) 0.000(4) 0.003(4)
C6 0.046(4) 0.032(4) 0.039(4) -0.006(3) 0.012(4) 0.000(3)
C7 0.040(4) 0.026(3) 0.034(4) 0.000(3) 0.008(3) 0.004(3)
C8 0.033(3) 0.024(3) 0.036(4) -0.011(3) 0.011(3) -0.004(3)
C9 0.042(4) 0.023(3) 0.028(4) -0.003(3) 0.012(3) 0.000(3)
C10 0.037(4) 0.021(3) 0.033(4) -0.007(3) 0.010(3) -0.004(3)
C11 0.052(4) 0.038(4) 0.036(4) -0.010(3) 0.013(4) 0.010(3)
C12 0.047(5) 0.056(5) 0.063(6) 0.004(4) 0.015(5) 0.004(4)
C13 0.069(6) 0.040(4) 0.045(5) 0.004(4) 0.013(4) 0.025(4)
C14 0.049(4) 0.047(4) 0.048(5) -0.003(4) 0.013(4) -0.006(4)
N1 0.042(3) 0.024(3) 0.034(3) -0.006(2) 0.011(3) 0.001(2)
N2 0.049(3) 0.031(3) 0.031(3) 0.001(3) 0.009(3) 0.005(3)
O1 0.042(3) 0.032(2) 0.058(4) -0.007(2) 0.020(3) 0.003(2)
O2 0.045(3) 0.038(2) 0.032(3) -0.002(2) 0.012(2) -0.004(2)
O3 0.063(3) 0.029(2) 0.028(3) 0.002(2) 0.012(2) 0.011(2)

loop_
_atom_type_symbol
_atom_type_description
_atom_type_scat_dispersion_real
_atom_type_scat_dispersion_imag
_atom_type_scat_source
C C 0.0181 0.0091 'International Tables Vol C Tables 4.2.6.8 and 6.1.1.4'
H H 0.0000 0.0000 'International Tables Vol C Tables 4.2.6.8 and 6.1.1.4'
N N 0.0311 0.0180 'International Tables Vol C Tables 4.2.6.8 and 6.1.1.4'
O O 0.0492 0.0322 'International Tables Vol C Tables 4.2.6.8 and 6.1.1.4'

loop_
_geom_angle_atom_site_label_1
_geom_angle_atom_site_label_2
_geom_angle_atom_site_label_3
_geom_angle
O1 C1 N1 126.4(7)
O1 C1 C2 130.7(7)
N1 C1 C2 102.9(5)
C3 C2 C7 121.6(7)
C3 C2 C1 128.7(7)
C7 C2 C1 109.7(6)
C4 C3 C2 118.2(7)
C4 C3 H3 120.9
C2 C3 H3 120.9
C3 C4 C5 120.6(7)
C3 C4 H4 119.7
C5 C4 H4 119.7
C6 C5 C4 121.8(7)
C6 C5 H5 119.1
C4 C5 H5 119.1
C5 C6 C7 118.1(7)
C5 C6 H6 121.0
C7 C6 H6 121.0
C6 C7 C2 119.7(7)
C6 C7 C8 132.4(6)
C2 C7 C8 107.9(6)
C9 C8 N1 119.3(6)
C9 C8 C7 136.8(6)
N1 C8 C7 103.9(5)
C8 C9 C10 129.3(6)
C8 C9 H9 115.3
C10 C9 H9 115.3
O3 C10 N2 121.9(6)
O3 C10 C9 125.0(6)
N2 C10 C9 113.1(6)
N2 C11 C12 111.3(6)
N2 C11 C13 107.5(6)
C12 C11 C13 112.4(7)
N2 C11 H11 108.5
C12 C11 H11 108.5
C13 C11 H11 108.5
C11 C12 H12A 109.5
C11 C12 H12B 109.5
H12A C12 H12B 109.5
C11 C12 H12C 109.5
H12A C12 H12C 109.5
H12B C12 H12C 109.5
C11 C13 H13A 109.5
C11 C13 H13B 109.5
H13A C13 H13B 109.5
C11 C13 H13C 109.5
H13A C13 H13C 109.5
H13B C13 H13C 109.5
O2 C14 H14A 109.5
O2 C14 H14B 109.5
H14A C14 H14B 109.5
O2 C14 H14C 109.5
H14A C14 H14C 109.5
H14B C14 H14C 109.5
C1 N1 C8 115.1(5)
C1 N1 O2 120.4(5)
C8 N1 O2 120.9(5)
C10 N2 C11 123.2(6)
C10 N2 H1 114(5)
C11 N2 H1 122(5)
N1 O2 C14 109.8(5)

loop_
_geom_bond_atom_site_label_1
_geom_bond_atom_site_label_2
_geom_bond_distance
C1 O1 1.217(8)
C1 N1 1.382(8)
C1 C2 1.489(10)
C2 C3 1.382(10)
C2 C7 1.394(9)
C3 C4 1.371(12)
C3 H3 0.9500
C4 C5 1.380(10)
C4 H4 0.9500
C5 C6 1.380(10)
C5 H5 0.9500
C6 C7 1.387(10)
C6 H6 0.9500
C7 C8 1.477(9)
C8 C9 1.333(8)
C8 N1 1.403(8)
C9 C10 1.460(9)
C9 H9 0.9500
C10 O3 1.229(8)
C10 N2 1.357(9)
C11 N2 1.464(9)
C11 C12 1.498(11)
C11 C13 1.527(10)
C11 H11 1.0000
C12 H12A 0.9800
C12 H12B 0.9800
C12 H12C 0.9800
C13 H13A 0.9800
C13 H13B 0.9800
C13 H13C 0.9800
C14 O2 1.439(8)
C14 H14A 0.9800
C14 H14B 0.9800
C14 H14C 0.9800
N1 O2 1.405(7)
N2 H1 0.87(2)

loop_
_geom_torsion_atom_site_label_1
_geom_torsion_atom_site_label_2
_geom_torsion_atom_site_label_3
_geom_torsion_atom_site_label_4
_geom_torsion
O1 C1 C2 C3 3.3(14)
N1 C1 C2 C3 -177.8(7)
O1 C1 C2 C7 -175.5(7)
N1 C1 C2 C7 3.4(8)
C7 C2 C3 C4 1.0(11)
C1 C2 C3 C4 -177.6(8)
C2 C3 C4 C5 -2.6(13)
C3 C4 C5 C6 2.5(13)
C4 C5 C6 C7 -0.6(12)
C5 C6 C7 C2 -1.0(11)
C5 C6 C7 C8 177.9(7)
C3 C2 C7 C6 0.8(11)
C1 C2 C7 C6 179.7(7)
C3 C2 C7 C8 -178.3(6)
C1 C2 C7 C8 0.5(8)
C6 C7 C8 C9 -4.0(15)
C2 C7 C8 C9 175.0(7)
C6 C7 C8 N1 176.8(8)
C2 C7 C8 N1 -4.2(7)
N1 C8 C9 C10 173.9(6)
C7 C8 C9 C10 -5.2(13)
C8 C9 C10 O3 3.8(11)
C8 C9 C10 N2 -174.3(6)
O1 C1 N1 C8 172.4(7)
C2 C1 N1 C8 -6.5(8)
O1 C1 N1 O2 13.6(10)
C2 C1 N1 O2 -165.3(5)
C9 C8 N1 C1 -172.4(6)
C7 C8 N1 C1 7.0(7)
C9 C8 N1 O2 -13.7(8)
C7 C8 N1 O2 165.6(5)
O3 C10 N2 C11 -1.3(11)
C9 C10 N2 C11 176.9(6)
C12 C11 N2 C10 -80.6(9)
C13 C11 N2 C10 155.9(7)
C1 N1 O2 C14 -101.0(7)
C8 N1 O2 C14 101.4(6)
